data_2229561
loop_
_publ_author_name
'Zheng, Chang-Zheng'
'Wang, Liang'
'Liu, Juan'

_publ_section_title
;
 1-Benzoyl-3,5-diphenyl-4,5-dihydro-1<i>H</i>-pyrazole
;
_journal_coeditor_code ZQ2084
_journal_issue 3
_journal_name_full 'Acta Crystallographica Section E'
_journal_page_first o556
_journal_paper_doi 10.1107/S1600536811003631
_journal_volume 67
_journal_year 2011
_chemical_formula_iupac 'C22 H18 N2 O'
_chemical_formula_moiety 'C22 H18 N2 O'
_chemical_formula_sum 'C22 H18 N2 O'
_chemical_formula_weight 326.38
_chemical_name_systematic
;
1-Benzoyl-3,5-diphenyl-4,5-dihydro-1<i>H</i>-pyrazole
;
_space_group_IT_number 29
_symmetry_cell_setting orthorhombic
_symmetry_space_group_name_Hall 'P 2c -2ac'
_symmetry_space_group_name_H-M 'P c a 21'
_atom_sites_solution_hydrogens geom
_atom_sites_solution_primary direct
_atom_sites_solution_secondary difmap
_audit_creation_method SHELXL-97
_cell_angle_alpha 90.00
_cell_angle_beta 90.00
_cell_angle_gamma 90.00
_cell_formula_units_Z 4
_cell_length_a 20.276(6)
_cell_length_b 5.7859(17)
_cell_length_c 14.786(4)
_cell_measurement_reflns_used 1072
_cell_measurement_temperature 298(2)
_cell_measurement_theta_max 17.62
_cell_measurement_theta_min 2.44
_cell_volume 1734.6(9)
_computing_cell_refinement '<i>SAINT</i> (Bruker, 1996)'
_computing_data_collection '<i>SMART</i> (Bruker, 1996)'
_computing_data_reduction '<i>SAINT</i> (Bruker, 1996)'
_computing_molecular_graphics '<i>SHELXTL</i> (Sheldrick, 2008)'
_computing_publication_material '<i>SHELXTL</i> (Sheldrick, 2008)'
_computing_structure_refinement '<i>SHELXL97</i> (Sheldrick, 2008)'
_computing_structure_solution '<i>SHELXS97</i> (Sheldrick, 2008)'
_diffrn_ambient_temperature 298(2)
_diffrn_measured_fraction_theta_full 1.000
_diffrn_measured_fraction_theta_max 1.000
_diffrn_measurement_device_type 'Bruker SMART CCD area-detector'
_diffrn_measurement_method '\f and \w'
_diffrn_radiation_monochromator graphite
_diffrn_radiation_source 'fine-focus sealed tube'
_diffrn_radiation_type MoK\a
_diffrn_radiation_wavelength 0.71073
_diffrn_reflns_av_R_equivalents 0.0503
_diffrn_reflns_av_sigmaI/netI 0.0339
_diffrn_reflns_limit_h_max 23
_diffrn_reflns_limit_h_min -24
_diffrn_reflns_limit_k_max 6
_diffrn_reflns_limit_k_min -6
_diffrn_reflns_limit_l_max 13
_diffrn_reflns_limit_l_min -17
_diffrn_reflns_number 8497
_diffrn_reflns_theta_full 25.05
_diffrn_reflns_theta_max 25.05
_diffrn_reflns_theta_min 2.01
_exptl_absorpt_coefficient_mu 0.077
_exptl_absorpt_correction_T_max 0.9908
_exptl_absorpt_correction_T_min 0.9862
_exptl_absorpt_correction_type multi-scan
_exptl_absorpt_process_details '(SADABS; Sheldrick, 2006)'
_exptl_crystal_colour colorless
_exptl_crystal_density_diffrn 1.250
_exptl_crystal_density_method 'not measured'
_exptl_crystal_description block
_exptl_crystal_F_000 688
_exptl_crystal_size_max 0.18
_exptl_crystal_size_mid 0.16
_exptl_crystal_size_min 0.12
_refine_diff_density_max 0.128
_refine_diff_density_min -0.100
_refine_ls_extinction_coef 0.0113(15)
_refine_ls_extinction_method '<i>SHELXL97</i> (Sheldrick, 2008)'
_refine_ls_goodness_of_fit_ref 1.091
_refine_ls_hydrogen_treatment constr
_refine_ls_matrix_type full
_refine_ls_number_parameters 227
_refine_ls_number_reflns 1601
_refine_ls_number_restraints 0
_refine_ls_restrained_S_all 1.090
_refine_ls_R_factor_all 0.0639
_refine_ls_R_factor_gt 0.0354
_refine_ls_shift/su_max 0.000
_refine_ls_shift/su_mean 0.000
_refine_ls_structure_factor_coef Fsqd
_refine_ls_weighting_details 'w=1/[\s^2^(Fo^2^)+(0.0335P)^2^] where P=(Fo^2^+2Fc^2^)/3'
_refine_ls_weighting_scheme calc
_refine_ls_wR_factor_gt 0.0703
_refine_ls_wR_factor_ref 0.0811
_reflns_number_gt 1100
_reflns_number_total 1601
_reflns_threshold_expression I>2\s(I)
_cod_data_source_file zq2084.cif
_cod_data_source_block I
_cod_original_cell_volume 1734.5(9)
_cod_database_code 2229561
_cod_database_fobs_code 2229561

loop_
_symmetry_equiv_pos_as_xyz
'x, y, z'
'-x, -y, z+1/2'
'x+1/2, -y, z'
'-x+1/2, y, z+1/2'

loop_
_atom_site_type_symbol
_atom_site_label
_atom_site_fract_x
_atom_site_fract_y
_atom_site_fract_z
_atom_site_U_iso_or_equiv
_atom_site_adp_type
_atom_site_calc_flag
_atom_site_refinement_flags
_atom_site_occupancy
_atom_site_disorder_assembly
_atom_site_disorder_group
O O1 0.27196(11) 0.5466(4) 0.77340(17) 0.0769(7) Uani d . 1 . .
N N1 0.28823(12) 0.8795(5) 0.84788(17) 0.0617(7) Uani d . 1 . .
N N2 0.33000(12) 1.0610(4) 0.87296(18) 0.0587(7) Uani d . 1 . .
C C1 0.30374(16) 0.7269(6) 0.7810(2) 0.0607(8) Uani d . 1 . .
C C2 0.35797(16) 0.7877(6) 0.7181(2) 0.0602(8) Uani d . 1 . .
C C3 0.36177(18) 0.9982(7) 0.6747(3) 0.0742(10) Uani d . 1 . .
H H3 0.3325 1.1160 0.6895 0.089 Uiso calc R 1 . .
C C4 0.4093(2) 1.0336(9) 0.6092(3) 0.0904(12) Uani d . 1 . .
H H4 0.4105 1.1731 0.5780 0.109 Uiso calc R 1 . .
C C5 0.4545(2) 0.8659(11) 0.5897(3) 0.1057(16) Uani d . 1 . .
H H5 0.4870 0.8929 0.5465 0.127 Uiso calc R 1 . .
C C6 0.4521(2) 0.6593(10) 0.6336(3) 0.1046(16) Uani d . 1 . .
H H6 0.4833 0.5458 0.6209 0.125 Uiso calc R 1 . .
C C7 0.40374(18) 0.6183(7) 0.6965(3) 0.0840(11) Uani d . 1 . .
H H7 0.4016 0.4752 0.7250 0.101 Uiso calc R 1 . .
C C8 0.23482(15) 0.8362(6) 0.9137(2) 0.0630(9) Uani d . 1 . .
H H8 0.2392 0.6799 0.9386 0.076 Uiso calc R 1 . .
C C9 0.16756(15) 0.8651(6) 0.8719(2) 0.0566(8) Uani d . 1 . .
C C10 0.15150(17) 1.0621(6) 0.8242(3) 0.0719(10) Uani d . 1 . .
H H10 0.1833 1.1755 0.8150 0.086 Uiso calc R 1 . .
C C11 0.0887(2) 1.0930(7) 0.7897(3) 0.0838(11) Uani d . 1 . .
H H11 0.0788 1.2254 0.7568 0.101 Uiso calc R 1 . .
C C12 0.04134(19) 0.9293(9) 0.8040(3) 0.0874(12) Uani d . 1 . .
H H12 -0.0014 0.9531 0.7830 0.105 Uiso calc R 1 . .
C C13 0.05668(19) 0.7314(8) 0.8490(3) 0.0860(12) Uani d . 1 . .
H H13 0.0248 0.6176 0.8568 0.103 Uiso calc R 1 . .
C C14 0.11969(17) 0.6987(6) 0.8833(3) 0.0726(10) Uani d . 1 . .
H H14 0.1297 0.5632 0.9142 0.087 Uiso calc R 1 . .
C C15 0.25078(16) 1.0154(6) 0.9873(2) 0.0690(9) Uani d . 1 . .
H H15A 0.2141 1.1206 0.9964 0.083 Uiso calc R 1 . .
H H15B 0.2612 0.9407 1.0443 0.083 Uiso calc R 1 . .
C C16 0.30982(15) 1.1402(5) 0.9498(2) 0.0572(8) Uani d . 1 . .
C C17 0.34201(15) 1.3367(6) 0.9937(2) 0.0578(8) Uani d . 1 . .
C C18 0.39084(15) 1.4622(6) 0.9502(3) 0.0655(9) Uani d . 1 . .
H H18 0.4046 1.4170 0.8929 0.079 Uiso calc R 1 . .
C C19 0.41933(17) 1.6525(6) 0.9903(3) 0.0745(10) Uani d . 1 . .
H H19 0.4518 1.7353 0.9598 0.089 Uiso calc R 1 . .
C C20 0.39988(19) 1.7206(7) 1.0755(3) 0.0785(11) Uani d . 1 . .
H H20 0.4191 1.8490 1.1027 0.094 Uiso calc R 1 . .
C C21 0.3520(2) 1.5976(7) 1.1199(3) 0.0802(11) Uani d . 1 . .
H H21 0.3391 1.6421 1.1777 0.096 Uiso calc R 1 . .
C C22 0.32291(17) 1.4088(6) 1.0798(2) 0.0718(10) Uani d . 1 . .
H H22 0.2901 1.3283 1.1104 0.086 Uiso calc R 1 . .

loop_
_atom_site_aniso_label
_atom_site_aniso_U_11
_atom_site_aniso_U_22
_atom_site_aniso_U_33
_atom_site_aniso_U_12
_atom_site_aniso_U_13
_atom_site_aniso_U_23
O1 0.0671(16) 0.0745(15) 0.0890(18) -0.0040(13) -0.0021(13) -0.0112(14)
N1 0.0474(15) 0.0756(18) 0.0622(18) 0.0008(14) 0.0018(13) -0.0107(15)
N2 0.0485(14) 0.0682(18) 0.0594(17) 0.0074(14) -0.0021(13) -0.0077(15)
C1 0.049(2) 0.070(2) 0.062(2) 0.0125(18) -0.0095(17) -0.008(2)
C2 0.056(2) 0.074(2) 0.051(2) 0.0028(18) -0.0054(16) -0.0150(19)
C3 0.066(2) 0.094(3) 0.063(2) -0.002(2) -0.0115(19) -0.007(2)
C4 0.094(3) 0.116(3) 0.062(2) -0.027(3) -0.002(2) -0.010(2)
C5 0.090(3) 0.149(4) 0.077(3) -0.039(4) 0.024(3) -0.051(3)
C6 0.084(3) 0.121(4) 0.109(4) -0.002(3) 0.027(3) -0.055(3)
C7 0.073(3) 0.095(3) 0.083(3) 0.004(2) 0.012(2) -0.024(2)
C8 0.052(2) 0.073(2) 0.064(2) 0.0006(17) 0.0000(16) 0.0051(18)
C9 0.0491(17) 0.064(2) 0.057(2) -0.0009(16) 0.0016(15) -0.0036(18)
C10 0.062(2) 0.075(2) 0.079(2) -0.0017(19) -0.0084(18) 0.001(2)
C11 0.078(3) 0.091(3) 0.083(3) 0.015(2) -0.020(2) -0.002(2)
C12 0.053(2) 0.123(3) 0.086(3) 0.012(3) -0.007(2) -0.015(3)
C13 0.057(2) 0.116(4) 0.085(3) -0.022(2) 0.006(2) -0.013(3)
C14 0.063(2) 0.078(3) 0.077(2) -0.007(2) 0.0091(19) -0.002(2)
C15 0.0513(18) 0.100(2) 0.056(2) -0.0009(19) 0.0007(16) -0.003(2)
C16 0.0480(18) 0.075(2) 0.0483(19) 0.0102(16) -0.0053(15) -0.0023(18)
C17 0.0468(18) 0.078(2) 0.0482(19) 0.0109(17) -0.0077(16) -0.0046(17)
C18 0.052(2) 0.089(2) 0.0554(19) 0.0029(18) -0.0022(18) -0.008(2)
C19 0.063(2) 0.091(3) 0.070(3) -0.0057(19) -0.0032(19) -0.007(2)
C20 0.071(3) 0.090(3) 0.075(3) 0.008(2) -0.018(2) -0.020(2)
C21 0.077(3) 0.103(3) 0.060(2) 0.004(2) -0.005(2) -0.019(2)
C22 0.068(2) 0.098(3) 0.049(2) 0.0001(19) -0.0013(17) -0.006(2)

loop_
_atom_type_symbol
_atom_type_description
_atom_type_scat_dispersion_real
_atom_type_scat_dispersion_imag
_atom_type_scat_source
C C 0.0033 0.0000 'International Tables Vol C Tables 4.2.6.8 and 6.1.1.4'
H H 0.0000 0.0000 'International Tables Vol C Tables 4.2.6.8 and 6.1.1.4'
N N 0.0061 0.0000 'International Tables Vol C Tables 4.2.6.8 and 6.1.1.4'
O O 0.0106 0.0000 'International Tables Vol C Tables 4.2.6.8 and 6.1.1.4'

loop_
_geom_angle_atom_site_label_1
_geom_angle_atom_site_label_2
_geom_angle_atom_site_label_3
_geom_angle_site_symmetry_1
_geom_angle_site_symmetry_3
_geom_angle
_geom_angle_publ_flag
C1 N1 N2 . . 122.6(3) ?
C1 N1 C8 . . 122.5(3) ?
N2 N1 C8 . . 113.3(3) ?
C16 N2 N1 . . 107.9(3) ?
O1 C1 N1 . . 119.6(3) ?
O1 C1 C2 . . 122.1(3) ?
N1 C1 C2 . . 118.2(3) ?
C3 C2 C7 . . 118.7(3) ?
C3 C2 C1 . . 122.9(3) ?
C7 C2 C1 . . 118.2(3) ?
C2 C3 C4 . . 119.7(4) ?
C2 C3 H3 . . 120.1 ?
C4 C3 H3 . . 120.1 ?
C5 C4 C3 . . 120.7(4) ?
C5 C4 H4 . . 119.6 ?
C3 C4 H4 . . 119.6 ?
C6 C5 C4 . . 120.0(4) ?
C6 C5 H5 . . 120.0 ?
C4 C5 H5 . . 120.0 ?
C5 C6 C7 . . 120.0(4) ?
C5 C6 H6 . . 120.0 ?
C7 C6 H6 . . 120.0 ?
C6 C7 C2 . . 120.8(4) ?
C6 C7 H7 . . 119.6 ?
C2 C7 H7 . . 119.6 ?
N1 C8 C9 . . 112.0(2) ?
N1 C8 C15 . . 101.4(3) ?
C9 C8 C15 . . 114.0(3) ?
N1 C8 H8 . . 109.7 ?
C9 C8 H8 . . 109.7 ?
C15 C8 H8 . . 109.7 ?
C14 C9 C10 . . 118.2(3) ?
C14 C9 C8 . . 120.7(3) ?
C10 C9 C8 . . 121.0(3) ?
C9 C10 C11 . . 120.8(4) ?
C9 C10 H10 . . 119.6 ?
C11 C10 H10 . . 119.6 ?
C12 C11 C10 . . 120.1(4) ?
C12 C11 H11 . . 120.0 ?
C10 C11 H11 . . 120.0 ?
C13 C12 C11 . . 119.9(4) ?
C13 C12 H12 . . 120.0 ?
C11 C12 H12 . . 120.0 ?
C12 C13 C14 . . 120.3(4) ?
C12 C13 H13 . . 119.9 ?
C14 C13 H13 . . 119.9 ?
C9 C14 C13 . . 120.6(4) ?
C9 C14 H14 . . 119.7 ?
C13 C14 H14 . . 119.7 ?
C16 C15 C8 . . 103.3(3) ?
C16 C15 H15A . . 111.1 ?
C8 C15 H15A . . 111.1 ?
C16 C15 H15B . . 111.1 ?
C8 C15 H15B . . 111.1 ?
H15A C15 H15B . . 109.1 ?
N2 C16 C17 . . 121.6(3) ?
N2 C16 C15 . . 114.0(3) ?
C17 C16 C15 . . 124.4(3) ?
C18 C17 C22 . . 117.7(3) ?
C18 C17 C16 . . 121.4(3) ?
C22 C17 C16 . . 120.9(3) ?
C19 C18 C17 . . 121.3(3) ?
C19 C18 H18 . . 119.4 ?
C17 C18 H18 . . 119.4 ?
C18 C19 C20 . . 120.1(4) ?
C18 C19 H19 . . 119.9 ?
C20 C19 H19 . . 119.9 ?
C21 C20 C19 . . 119.5(4) ?
C21 C20 H20 . . 120.2 ?
C19 C20 H20 . . 120.2 ?
C20 C21 C22 . . 120.6(4) ?
C20 C21 H21 . . 119.7 ?
C22 C21 H21 . . 119.7 ?
C21 C22 C17 . . 120.8(4) ?
C21 C22 H22 . . 119.6 ?
C17 C22 H22 . . 119.6 ?

loop_
_geom_bond_atom_site_label_1
_geom_bond_atom_site_label_2
_geom_bond_site_symmetry_2
_geom_bond_distance
_geom_bond_publ_flag
O1 C1 . 1.231(4) ?
N1 C1 . 1.362(4) ?
N1 N2 . 1.399(3) ?
N1 C8 . 1.478(4) ?
N2 C16 . 1.292(4) ?
C1 C2 . 1.482(4) ?
C2 C3 . 1.379(5) ?
C2 C7 . 1.387(4) ?
C3 C4 . 1.381(5) ?
C3 H3 . 0.9300 ?
C4 C5 . 1.366(6) ?
C4 H4 . 0.9300 ?
C5 C6 . 1.361(6) ?
C5 H5 . 0.9300 ?
C6 C7 . 1.373(6) ?
C6 H6 . 0.9300 ?
C7 H7 . 0.9300 ?
C8 C9 . 1.507(4) ?
C8 C15 . 1.537(4) ?
C8 H8 . 0.9800 ?
C9 C14 . 1.377(4) ?
C9 C10 . 1.380(4) ?
C10 C11 . 1.383(5) ?
C10 H10 . 0.9300 ?
C11 C12 . 1.365(5) ?
C11 H11 . 0.9300 ?
C12 C13 . 1.360(5) ?
C12 H12 . 0.9300 ?
C13 C14 . 1.387(5) ?
C13 H13 . 0.9300 ?
C14 H14 . 0.9300 ?
C15 C16 . 1.504(5) ?
C15 H15A . 0.9700 ?
C15 H15B . 0.9700 ?
C16 C17 . 1.463(4) ?
C17 C18 . 1.386(4) ?
C17 C22 . 1.394(4) ?
C18 C19 . 1.378(5) ?
C18 H18 . 0.9300 ?
C19 C20 . 1.378(5) ?
C19 H19 . 0.9300 ?
C20 C21 . 1.371(5) ?
C20 H20 . 0.9300 ?
C21 C22 . 1.377(5) ?
C21 H21 . 0.9300 ?
C22 H22 . 0.9300 ?

loop_
_geom_hbond_atom_site_label_D
_geom_hbond_atom_site_label_H
_geom_hbond_atom_site_label_A
_geom_hbond_site_symmetry_A
_geom_hbond_distance_DH
_geom_hbond_distance_HA
_geom_hbond_distance_DA
_geom_hbond_angle_DHA
_geom_hbond_publ_flag
C21 H21 O1 4_565 0.93 2.72 3.399(5) 131 yes
C22 H22 O1 4_565 0.93 3.00 3.540(4) 119 yes
C10 H10 O1 1_565 0.93 2.87 3.793(5) 174 yes

loop_
_geom_torsion_atom_site_label_1
_geom_torsion_atom_site_label_2
_geom_torsion_atom_site_label_3
_geom_torsion_atom_site_label_4
_geom_torsion_site_symmetry_1
_geom_torsion_site_symmetry_2
_geom_torsion_site_symmetry_3
_geom_torsion_site_symmetry_4
_geom_torsion
_geom_torsion_publ_flag
C1 N1 N2 C16 . . . . -165.4(3) ?
C8 N1 N2 C16 . . . . 0.8(3) ?
N2 N1 C1 O1 . . . . 166.0(3) ?
C8 N1 C1 O1 . . . . 1.0(4) ?
N2 N1 C1 C2 . . . . -15.4(4) ?
C8 N1 C1 C2 . . . . 179.6(3) ?
O1 C1 C2 C3 . . . . 128.9(3) ?
N1 C1 C2 C3 . . . . -49.7(4) ?
O1 C1 C2 C7 . . . . -45.7(4) ?
N1 C1 C2 C7 . . . . 135.7(3) ?
C7 C2 C3 C4 . . . . 2.0(5) ?
C1 C2 C3 C4 . . . . -172.5(3) ?
C2 C3 C4 C5 . . . . -3.0(5) ?
C3 C4 C5 C6 . . . . 1.5(6) ?
C4 C5 C6 C7 . . . . 0.8(7) ?
C5 C6 C7 C2 . . . . -1.8(6) ?
C3 C2 C7 C6 . . . . 0.3(5) ?
C1 C2 C7 C6 . . . . 175.2(3) ?
C1 N1 C8 C9 . . . . -73.8(4) ?
N2 N1 C8 C9 . . . . 120.0(3) ?
C1 N1 C8 C15 . . . . 164.3(3) ?
N2 N1 C8 C15 . . . . -1.9(3) ?
N1 C8 C9 C14 . . . . 131.1(3) ?
C15 C8 C9 C14 . . . . -114.5(3) ?
N1 C8 C9 C10 . . . . -51.3(4) ?
C15 C8 C9 C10 . . . . 63.1(4) ?
C14 C9 C10 C11 . . . . 0.9(5) ?
C8 C9 C10 C11 . . . . -176.8(3) ?
C9 C10 C11 C12 . . . . 1.1(6) ?
C10 C11 C12 C13 . . . . -2.7(6) ?
C11 C12 C13 C14 . . . . 2.3(6) ?
C10 C9 C14 C13 . . . . -1.3(5) ?
C8 C9 C14 C13 . . . . 176.4(3) ?
C12 C13 C14 C9 . . . . -0.3(6) ?
N1 C8 C15 C16 . . . . 2.1(3) ?
C9 C8 C15 C16 . . . . -118.4(3) ?
N1 N2 C16 C17 . . . . -178.2(2) ?
N1 N2 C16 C15 . . . . 0.8(3) ?
C8 C15 C16 N2 . . . . -1.9(4) ?
C8 C15 C16 C17 . . . . 177.0(3) ?
N2 C16 C17 C18 . . . . 7.1(4) ?
C15 C16 C17 C18 . . . . -171.7(3) ?
N2 C16 C17 C22 . . . . -175.0(3) ?
C15 C16 C17 C22 . . . . 6.2(4) ?
C22 C17 C18 C19 . . . . -0.4(5) ?
C16 C17 C18 C19 . . . . 177.5(3) ?
C17 C18 C19 C20 . . . . 0.6(5) ?
C18 C19 C20 C21 . . . . 0.0(5) ?
C19 C20 C21 C22 . . . . -0.7(5) ?
C20 C21 C22 C17 . . . . 0.9(5) ?
C18 C17 C22 C21 . . . . -0.3(5) ?
C16 C17 C22 C21 . . . . -178.2(3) ?

loop_
_cod_related_entry_id
_cod_related_entry_database
_cod_related_entry_code
1 ChemSpider 2118071
